data_4341474
loop_
_publ_author_name
'Johnson, Brittany J.'
'Lindeman, Sergey V.'
'Mankad, Neal P.'

_publ_section_title
;
 Assembly, Structure, and Reactivity of Cu4S and Cu3S Models for the
 Nitrous Oxide Reductase Active Site, CuZ*.
;
_journal_issue 19
_journal_name_full 'Inorganic chemistry'
_journal_page_first 10611
_journal_page_last 10619
_journal_paper_doi 10.1021/ic501720h
_journal_volume 53
_journal_year 2014
_chemical_formula_moiety 'C75 H138 Cu3 P6 S, C3 H6 O, F6 P'
_chemical_formula_sum 'C78 H144 Cu3 F6 O P7 S'
_chemical_formula_weight 1651.40
_chemical_name_systematic
;
 ? 
;
_space_group_crystal_system triclinic
_space_group_IT_number 2
_space_group_name_Hall '-P 1'
_space_group_name_H-M_alt 'P -1'
_symmetry_space_group_name_Hall '-P 1'
_symmetry_space_group_name_H-M 'P -1'
_atom_sites_solution_hydrogens geom
_atom_sites_solution_primary direct
_atom_sites_solution_secondary difmap
_audit_creation_date 2014-01-31
_audit_creation_method
;
Olex2 1.2
(compiled 2013.12.10 svn.r2850 for OlexSys, GUI svn.r4736)
;
_cell_angle_alpha 83.8839(17)
_cell_angle_beta 86.2996(15)
_cell_angle_gamma 77.4184(17)
_cell_formula_units_Z 2
_cell_length_a 14.7920(3)
_cell_length_b 16.0721(4)
_cell_length_c 18.7434(4)
_cell_measurement_reflns_used 48404
_cell_measurement_temperature 100.00(10)
_cell_measurement_theta_max 73.6840
_cell_measurement_theta_min 3.6660
_cell_volume 4320.35(17)
_computing_cell_refinement
;
CrysAlisPro, Agilent Technologies,
Version 1.171.36.28 (release 01-02-2013 CrysAlis171 .NET)
(compiled Feb  1 2013,16:14:44)
;
_computing_data_collection
;
CrysAlisPro, Agilent Technologies,
Version 1.171.36.28 (release 01-02-2013 CrysAlis171 .NET)
(compiled Feb  1 2013,16:14:44)
;
_computing_data_reduction
;
CrysAlisPro, Agilent Technologies,
Version 1.171.36.28 (release 01-02-2013 CrysAlis171 .NET)
(compiled Feb  1 2013,16:14:44)
;
_computing_molecular_graphics 'Olex2 (Dolomanov et al., 2009)'
_computing_publication_material 'Olex2 (Dolomanov et al., 2009)'
_computing_structure_refinement 'XL (Sheldrick, 2008)'
_computing_structure_solution 'ShelXS (Sheldrick, 2008)'
_diffrn_ambient_temperature 100.00(10)
_diffrn_detector_area_resol_mean 10.3756
_diffrn_measured_fraction_theta_full 0.993
_diffrn_measured_fraction_theta_max 0.983
_diffrn_measurement_device_type 'SuperNova, Dual, Cu at zero, Atlas'
_diffrn_measurement_method '\w scans'
_diffrn_orient_matrix_UB_11 0.0600590000
_diffrn_orient_matrix_UB_12 0.0535136000
_diffrn_orient_matrix_UB_13 -0.0469232000
_diffrn_orient_matrix_UB_21 -0.0795314000
_diffrn_orient_matrix_UB_22 0.0315655000
_diffrn_orient_matrix_UB_23 -0.0519837000
_diffrn_orient_matrix_UB_31 -0.0384126000
_diffrn_orient_matrix_UB_32 0.0766369000
_diffrn_orient_matrix_UB_33 0.0440622000
_diffrn_radiation_monochromator mirror
_diffrn_radiation_type CuK\a
_diffrn_radiation_wavelength 1.54184
_diffrn_reflns_av_R_equivalents 0.0269
_diffrn_reflns_av_unetI/netI 0.0169
_diffrn_reflns_limit_h_max 18
_diffrn_reflns_limit_h_min -18
_diffrn_reflns_limit_k_max 19
_diffrn_reflns_limit_k_min -19
_diffrn_reflns_limit_l_max 23
_diffrn_reflns_limit_l_min -22
_diffrn_reflns_number 80468
_diffrn_reflns_theta_full 72.00
_diffrn_reflns_theta_max 73.71
_diffrn_reflns_theta_min 2.83
_diffrn_source 'SuperNova (Cu) X-ray Source'
_exptl_absorpt_coefficient_mu 2.728
_exptl_absorpt_correction_T_max 0.786
_exptl_absorpt_correction_T_min 0.672
_exptl_absorpt_correction_type gaussian
_exptl_absorpt_process_details
;
CrysAlisPro, Agilent Technologies,
Version 1.171.36.28 (release 01-02-2013 CrysAlis171 .NET)
(compiled Feb  1 2013,16:14:44)
Numerical absorption correction based on gaussian integration over
            a multifaceted crystal model
;
_exptl_crystal_colour colourless
_exptl_crystal_colour_primary colourless
_exptl_crystal_density_diffrn 1.269
_exptl_crystal_density_method 'not measured'
_exptl_crystal_description prism
_exptl_crystal_F_000 1764
_exptl_crystal_size_max 0.1891
_exptl_crystal_size_mid 0.1305
_exptl_crystal_size_min 0.1121
_refine_diff_density_max 1.078
_refine_diff_density_min -0.536
_refine_diff_density_rms 0.050
_refine_ls_extinction_method none
_refine_ls_goodness_of_fit_ref 1.056
_refine_ls_hydrogen_treatment mixed
_refine_ls_matrix_type full
_refine_ls_number_parameters 916
_refine_ls_number_reflns 17149
_refine_ls_number_restraints 36
_refine_ls_restrained_S_all 1.055
_refine_ls_R_factor_all 0.0302
_refine_ls_R_factor_gt 0.0280
_refine_ls_shift/su_max 0.002
_refine_ls_shift/su_mean 0.000
_refine_ls_structure_factor_coef Fsqd
_refine_ls_weighting_details 'calc w=1/[\s^2^(Fo^2^)+(0.0388P)^2^+2.1667P] where P=(Fo^2^+2Fc^2^)/3'
_refine_ls_weighting_scheme calc
_refine_ls_wR_factor_gt 0.0734
_refine_ls_wR_factor_ref 0.0750
_reflns_number_gt 15862
_reflns_number_total 17149
_reflns_threshold_expression >2sigma(I)
_cod_data_source_file ic501720h_si_002.cif
_cod_data_source_block neal1k
_cod_original_cell_volume 4320.34(15)
_cod_database_code 4341474
_chemical_oxdiff_formula 'Cu3 S P7 F6 C75 H138'
_reflns_odcompleteness_completeness 99.99
_reflns_odcompleteness_iscentric 1
_reflns_odcompleteness_theta 66.97
_olex2_refinement_description
;
1. Fixed Uiso
 At 1.2 times of:
  All C(H) groups, All C(H,H) groups
 At 1.5 times of:
  All C(H,H,H) groups
2. Rigid bond restraints
 C64, C65, C66, C67, C68, C69
 with sigma for 1-2 distances of 0.01 and sigma for 1-3 distances of 0.01
 C64A, C65A, C66A, C67A, C68A, C69A
 with sigma for 1-2 distances of 0.01 and sigma for 1-3 distances of 0.01
3. Uiso/Uaniso restraints and constraints
Uanis(C65A) = Uanis(C65)
4. Same fragment restrains
{C64, C65, C66, C67, C68, C69}
as
{C64A, C65A, C66A, C67A, C68A, C69A}
5. Others
 Sof(C64A)=Sof(H64A)=Sof(C65A)=Sof(H65C)=Sof(H65D)=Sof(C66A)=Sof(H66C)=
 Sof(H66D)=Sof(C67A)=Sof(H67C)=Sof(H67D)=Sof(C68A)=Sof(H68C)=Sof(H68D)=
 Sof(C69A)=Sof(H69C)=Sof(H69D)=1-FVAR(1)
 Sof(C64)=Sof(H64)=Sof(C65)=Sof(H65A)=Sof(H65B)=Sof(C66)=Sof(H66A)=Sof(H66B)=
 Sof(C67)=Sof(H67A)=Sof(H67B)=Sof(C68)=Sof(H68A)=Sof(H68B)=Sof(C69)=Sof(H69A)=
 Sof(H69B)=FVAR(1)
6.a Ternary CH refined with riding coordinates:
 C2(H2), C8(H8), C14(H14), C20(H20), C27(H27), C33(H33), C39(H39), C45(H45),
 C52(H52), C59(H59), C64(H64), C64A(H64A), C70(H70)
6.b Secondary CH2 refined with riding coordinates:
 C1(H1A,H1B), C3(H3A,H3B), C4(H4A,H4B), C5(H5A,H5B), C6(H6A,H6B), C7(H7A,H7B),
 C9(H9A,H9B), C10(H10A,H10B), C11(H11A,H11B), C12(H12A,H12B), C13(H13A,H13B),
 C15(H15A,H15B), C16(H16A,H16B), C17(H17A,H17B), C18(H18A,H18B), C19(H19A,H19B),
  C21(H21A,H21B), C22(H22A,H22B), C23(H23A,H23B), C24(H24A,H24B), C25(H25A,
 H25B), C26(H26A,H26B), C28(H28A,H28B), C29(H29A,H29B), C30(H30A,H30B),
 C31(H31A,H31B), C32(H32A,H32B), C34(H34A,H34B), C35(H35A,H35B), C36(H36A,H36B),
  C37(H37A,H37B), C38(H38A,H38B), C40(H40A,H40B), C41(H41A,H41B), C42(H42A,
 H42B), C43(H43A,H43B), C44(H44A,H44B), C46(H46A,H46B), C47(H47A,H47B),
 C48(H48A,H48B), C49(H49A,H49B), C50(H50A,H50B), C51(H51A,H51B), C53(H53A,H53B),
  C54(H54A,H54B), C55(H55A,H55B), C56(H56A,H56B), C57(H57A,H57B), C58(H58A,
 H58B), C60(H60A,H60B), C61(H61A,H61B), C62(H62A,H62B), C63(H63A,H63B),
 C65(H65A,H65B), C66(H66A,H66B), C67(H67A,H67B), C68(H68A,H68B), C69(H69A,H69B),
  C65A(H65C,H65D), C66A(H66C,H66D), C67A(H67C,H67D), C68A(H68C,H68D), C69A(H69C,
 H69D), C71(H71A,H71B), C72(H72A,H72B), C73(H73A,H73B), C74(H74A,H74B),
 C75(H75A,H75B)
6.c Idealised Me refined as rotating group:
 C77(H77A,H77B,H77C), C78(H78A,H78B,H78C)
;

loop_
_space_group_symop_id
_space_group_symop_operation_xyz
1 'x, y, z'
2 '-x, -y, -z'

loop_
_atom_site_label
_atom_site_type_symbol
_atom_site_fract_x
_atom_site_fract_y
_atom_site_fract_z
_atom_site_U_iso_or_equiv
_atom_site_adp_type
_atom_site_occupancy
_atom_site_symmetry_multiplicity
_atom_site_calc_flag
_atom_site_disorder_assembly
_atom_site_disorder_group
_atom_site_refinement_flags_posn
_atom_site_refinement_flags_adp
Cu1 Cu 0.584525(14) 0.818588(13) 0.275408(11) 0.01539(5) Uani 1 1 d A . . .
Cu2 Cu 0.811898(14) 0.870414(13) 0.226420(11) 0.01507(5) Uani 1 1 d . . . .
Cu3 Cu 0.787993(14) 0.651750(13) 0.275033(11) 0.01525(5) Uani 1 1 d . . . .
S1 S 0.73374(2) 0.78678(2) 0.29670(2) 0.01856(7) Uani 1 1 d . . . .
P1 P 0.52674(2) 0.94081(2) 0.212127(19) 0.01518(7) Uani 1 1 d . . . .
P2 P 0.71842(2) 1.00108(2) 0.228511(18) 0.01360(7) Uani 1 1 d . . . .
P3 P 0.94692(2) 0.79876(2) 0.182312(18) 0.01462(7) Uani 1 1 d . . . .
P4 P 0.94273(2) 0.63242(2) 0.290760(18) 0.01458(7) Uani 1 1 d . . . .
P5 P 0.68802(2) 0.56729(2) 0.26315(2) 0.01678(7) Uani 1 1 d . . . .
P6 P 0.52906(2) 0.70788(2) 0.33030(2) 0.01653(7) Uani 1 1 d . . . .
C1 C 0.60312(10) 1.01891(9) 0.18882(8) 0.0184(3) Uani 1 1 d . . . .
H1A H 0.6135 1.0235 0.1360 0.022 Uiso 1 1 calc . . R .
H1B H 0.5676 1.0755 0.2014 0.022 Uiso 1 1 calc . . R .
C2 C 0.49581(10) 0.92198(9) 0.12187(8) 0.0169(3) Uani 1 1 d . . . .
H2 H 0.4803 0.9787 0.0928 0.020 Uiso 1 1 calc . . R .
C3 C 0.41057(10) 0.88156(11) 0.12565(9) 0.0232(3) Uani 1 1 d . . . .
H3A H 0.4240 0.8255 0.1548 0.028 Uiso 1 1 calc . . R .
H3B H 0.3577 0.9190 0.1495 0.028 Uiso 1 1 calc . . R .
C4 C 0.38433(11) 0.86884(12) 0.05065(9) 0.0292(4) Uani 1 1 d . . . .
H4A H 0.3304 0.8411 0.0547 0.035 Uiso 1 1 calc . . R .
H4B H 0.3662 0.9253 0.0227 0.035 Uiso 1 1 calc . . R .
C5 C 0.46497(11) 0.81357(11) 0.01122(9) 0.0264(3) Uani 1 1 d . . . .
H5A H 0.4478 0.8100 -0.0384 0.032 Uiso 1 1 calc . . R .
H5B H 0.4781 0.7549 0.0359 0.032 Uiso 1 1 calc . . R .
C6 C 0.55173(12) 0.85068(10) 0.00874(8) 0.0258(3) Uani 1 1 d . . . .
H6A H 0.5413 0.9057 -0.0220 0.031 Uiso 1 1 calc . . R .
H6B H 0.6041 0.8109 -0.0133 0.031 Uiso 1 1 calc . . R .
C7 C 0.57746(10) 0.86570(10) 0.08330(8) 0.0212(3) Uani 1 1 d . . . .
H7A H 0.6311 0.8938 0.0787 0.025 Uiso 1 1 calc . . R .
H7B H 0.5959 0.8099 0.1122 0.025 Uiso 1 1 calc . . R .
C8 C 0.41672(10) 1.00685(9) 0.24672(8) 0.0184(3) Uani 1 1 d . . . .
H8 H 0.3707 0.9692 0.2510 0.022 Uiso 1 1 calc . . R .
C9 C 0.37386(11) 1.08663(10) 0.19762(8) 0.0220(3) Uani 1 1 d . . . .
H9A H 0.4168 1.1266 0.1913 0.026 Uiso 1 1 calc . . R .
H9B H 0.3650 1.0695 0.1498 0.026 Uiso 1 1 calc . . R .
C10 C 0.28051(11) 1.13207(10) 0.22938(9) 0.0263(3) Uani 1 1 d . . . .
H10A H 0.2564 1.1850 0.1982 0.032 Uiso 1 1 calc . . R .
H10B H 0.2356 1.0944 0.2305 0.032 Uiso 1 1 calc . . R .
C11 C 0.28898(13) 1.15498(11) 0.30519(9) 0.0299(4) Uani 1 1 d . . . .
H11A H 0.2269 1.1812 0.3251 0.036 Uiso 1 1 calc . . R .
H11B H 0.3289 1.1973 0.3037 0.036 Uiso 1 1 calc . . R .
C12 C 0.33084(12) 1.07473(11) 0.35359(9) 0.0278(3) Uani 1 1 d . . . .
H12A H 0.3384 1.0909 0.4020 0.033 Uiso 1 1 calc . . R .
H12B H 0.2881 1.0347 0.3585 0.033 Uiso 1 1 calc . . R .
C13 C 0.42488(11) 1.03018(10) 0.32262(8) 0.0231(3) Uani 1 1 d . . . .
H13A H 0.4691 1.0685 0.3215 0.028 Uiso 1 1 calc . . R .
H13B H 0.4494 0.9776 0.3540 0.028 Uiso 1 1 calc . . R .
C14 C 0.75270(10) 1.10224(9) 0.19188(7) 0.0164(3) Uani 1 1 d . . . .
H14 H 0.7025 1.1513 0.2054 0.020 Uiso 1 1 calc . . R .
C15 C 0.84298(11) 1.11027(10) 0.22385(8) 0.0213(3) Uani 1 1 d . . . .
H15A H 0.8340 1.1098 0.2767 0.026 Uiso 1 1 calc . . R .
H15B H 0.8926 1.0604 0.2132 0.026 Uiso 1 1 calc . . R .
C16 C 0.87295(13) 1.19280(11) 0.19336(9) 0.0292(4) Uani 1 1 d . . . .
H16A H 0.8265 1.2428 0.2084 0.035 Uiso 1 1 calc . . R .
H16B H 0.9330 1.1943 0.2131 0.035 Uiso 1 1 calc . . R .
C17 C 0.88279(12) 1.19889(11) 0.11149(9) 0.0266(3) Uani 1 1 d . . . .
H17A H 0.8978 1.2546 0.0933 0.032 Uiso 1 1 calc . . R .
H17B H 0.9345 1.1529 0.0965 0.032 Uiso 1 1 calc . . R .
C18 C 0.79391(11) 1.19046(10) 0.07908(9) 0.0253(3) Uani 1 1 d . . . .
H18A H 0.8035 1.1908 0.0263 0.030 Uiso 1 1 calc . . R .
H18B H 0.7439 1.2402 0.0894 0.030 Uiso 1 1 calc . . R .
C19 C 0.76434(11) 1.10774(10) 0.10948(8) 0.0209(3) Uani 1 1 d . . . .
H19A H 0.8116 1.0579 0.0951 0.025 Uiso 1 1 calc . . R .
H19B H 0.7050 1.1055 0.0890 0.025 Uiso 1 1 calc . . R .
C20 C 0.68622(10) 1.01346(9) 0.32454(7) 0.0167(3) Uani 1 1 d . . . .
H20 H 0.6384 0.9784 0.3376 0.020 Uiso 1 1 calc . . R .
C21 C 0.64107(11) 1.10418(9) 0.34287(8) 0.0194(3) Uani 1 1 d . . . .
H21A H 0.5885 1.1282 0.3114 0.023 Uiso 1 1 calc . . R .
H21B H 0.6868 1.1413 0.3341 0.023 Uiso 1 1 calc . . R .
C22 C 0.60609(12) 1.10313(10) 0.42173(8) 0.0272(3) Uani 1 1 d . . . .
H22A H 0.5800 1.1626 0.4332 0.033 Uiso 1 1 calc . . R .
H22B H 0.5559 1.0708 0.4291 0.033 Uiso 1 1 calc . . R .
C23 C 0.68361(14) 1.06221(11) 0.47243(9) 0.0309(4) Uani 1 1 d . . . .
H23A H 0.6575 1.0581 0.5223 0.037 Uiso 1 1 calc . . R .
H23B H 0.7297 1.0990 0.4700 0.037 Uiso 1 1 calc . . R .
C24 C 0.73176(13) 0.97290(11) 0.45275(8) 0.0286(4) Uani 1 1 d . . . .
H24A H 0.7846 0.9499 0.4841 0.034 Uiso 1 1 calc . . R .
H24B H 0.6877 0.9341 0.4611 0.034 Uiso 1 1 calc . . R .
C25 C 0.76680(11) 0.97531(10) 0.37421(8) 0.0223(3) Uani 1 1 d . . . .
H25A H 0.7957 0.9165 0.3624 0.027 Uiso 1 1 calc . . R .
H25B H 0.8145 1.0104 0.3666 0.027 Uiso 1 1 calc . . R .
C26 C 1.00982(10) 0.70169(9) 0.23481(8) 0.0180(3) Uani 1 1 d . . . .
H26A H 1.0503 0.6658 0.2007 0.022 Uiso 1 1 calc . . R .
H26B H 1.0509 0.7201 0.2668 0.022 Uiso 1 1 calc . . R .
C27 C 0.91660(10) 0.75096(9) 0.10370(8) 0.0174(3) Uani 1 1 d . . . .
H27 H 0.8846 0.7043 0.1240 0.021 Uiso 1 1 calc . . R .
C28 C 0.84427(10) 0.81587(10) 0.05924(8) 0.0213(3) Uani 1 1 d . . . .
H28A H 0.7914 0.8399 0.0913 0.026 Uiso 1 1 calc . . R .
H28B H 0.8724 0.8636 0.0374 0.026 Uiso 1 1 calc . . R .
C29 C 0.80906(11) 0.77442(11) 0.00021(8) 0.0250(3) Uani 1 1 d . . . .
H29A H 0.7673 0.8190 -0.0300 0.030 Uiso 1 1 calc . . R .
H29B H 0.7727 0.7327 0.0223 0.030 Uiso 1 1 calc . . R .
C30 C 0.88839(12) 0.72881(13) -0.04702(9) 0.0322(4) Uani 1 1 d . . . .
H30A H 0.9189 0.7718 -0.0748 0.039 Uiso 1 1 calc . . R .
H30B H 0.8632 0.6982 -0.0816 0.039 Uiso 1 1 calc . . R .
C31 C 0.95995(12) 0.66504(12) -0.00240(9) 0.0289(4) Uani 1 1 d . . . .
H31A H 1.0121 0.6394 -0.0344 0.035 Uiso 1 1 calc . . R .
H31B H 0.9312 0.6184 0.0210 0.035 Uiso 1 1 calc . . R .
C32 C 0.99711(10) 0.70818(10) 0.05528(8) 0.0216(3) Uani 1 1 d . . . .
H32A H 1.0413 0.6649 0.0846 0.026 Uiso 1 1 calc . . R .
H32B H 1.0305 0.7517 0.0321 0.026 Uiso 1 1 calc . . R .
C33 C 1.04668(10) 0.84961(9) 0.15459(8) 0.0172(3) Uani 1 1 d . . . .
H33 H 1.1006 0.8043 0.1402 0.021 Uiso 1 1 calc . . R .
C34 C 1.02536(10) 0.91850(10) 0.09105(8) 0.0205(3) Uani 1 1 d . . . .
H34A H 1.0127 0.8916 0.0487 0.025 Uiso 1 1 calc . . R .
H34B H 0.9691 0.9614 0.1033 0.025 Uiso 1 1 calc . . R .
C35 C 1.10618(11) 0.96335(11) 0.07236(9) 0.0258(3) Uani 1 1 d . . . .
H35A H 1.1606 0.9215 0.0551 0.031 Uiso 1 1 calc . . R .
H35B H 1.0888 1.0091 0.0329 0.031 Uiso 1 1 calc . . R .
C36 C 1.13253(12) 1.00225(11) 0.13661(9) 0.0285(4) Uani 1 1 d . . . .
H36A H 1.0808 1.0487 0.1507 0.034 Uiso 1 1 calc . . R .
H36B H 1.1875 1.0273 0.1233 0.034 Uiso 1 1 calc . . R .
C37 C 1.15418(11) 0.93390(11) 0.19966(9) 0.0264(3) Uani 1 1 d . . . .
H37A H 1.1677 0.9607 0.2418 0.032 Uiso 1 1 calc . . R .
H37B H 1.2100 0.8907 0.1871 0.032 Uiso 1 1 calc . . R .
C38 C 1.07293(11) 0.88966(10) 0.21910(8) 0.0214(3) Uani 1 1 d . . . .
H38A H 1.0186 0.9320 0.2358 0.026 Uiso 1 1 calc . . R .
H38B H 1.0900 0.8444 0.2590 0.026 Uiso 1 1 calc . . R .
C39 C 1.01805(10) 0.52470(9) 0.28344(8) 0.0197(3) Uani 1 1 d . . . .
H39 H 0.9963 0.4862 0.3232 0.024 Uiso 1 1 calc . . R .
C40 C 1.00011(13) 0.49112(13) 0.21437(11) 0.0376(4) Uani 1 1 d . . . .
H40A H 1.0212 0.5268 0.1730 0.045 Uiso 1 1 calc . . R .
H40B H 0.9326 0.4958 0.2111 0.045 Uiso 1 1 calc . . R .
C41 C 1.05022(14) 0.39800(14) 0.21053(14) 0.0498(6) Uani 1 1 d . . . .
H41A H 1.0376 0.3781 0.1647 0.060 Uiso 1 1 calc . . R .
H41B H 1.0272 0.3615 0.2505 0.060 Uiso 1 1 calc . . R .
C42 C 1.15484(13) 0.39032(13) 0.21566(11) 0.0385(4) Uani 1 1 d . . . .
H42A H 1.1874 0.3298 0.2140 0.046 Uiso 1 1 calc . . R .
H42B H 1.1783 0.4245 0.1744 0.046 Uiso 1 1 calc . . R .
C43 C 1.17411(12) 0.42220(11) 0.28520(9) 0.0286(4) Uani 1 1 d . . . .
H43A H 1.2415 0.4190 0.2872 0.034 Uiso 1 1 calc . . R .
H43B H 1.1555 0.3845 0.3262 0.034 Uiso 1 1 calc . . R .
C44 C 1.12194(10) 0.51464(10) 0.29241(8) 0.0214(3) Uani 1 1 d . . . .
H44A H 1.1321 0.5311 0.3402 0.026 Uiso 1 1 calc . . R .
H44B H 1.1468 0.5536 0.2555 0.026 Uiso 1 1 calc . . R .
C45 C 0.96227(10) 0.65322(10) 0.38361(8) 0.0193(3) Uani 1 1 d . . . .
H45 H 1.0291 0.6294 0.3933 0.023 Uiso 1 1 calc . . R .
C46 C 0.94055(12) 0.74768(11) 0.39686(9) 0.0276(3) Uani 1 1 d . . . .
H46A H 0.8744 0.7726 0.3883 0.033 Uiso 1 1 calc . . R .
H46B H 0.9784 0.7788 0.3628 0.033 Uiso 1 1 calc . . R .
C47 C 0.96121(12) 0.75862(13) 0.47412(10) 0.0347(4) Uani 1 1 d . . . .
H47A H 1.0285 0.7386 0.4811 0.042 Uiso 1 1 calc . . R .
H47B H 0.9441 0.8201 0.4820 0.042 Uiso 1 1 calc . . R .
C48 C 0.90844(16) 0.7090(2) 0.52857(11) 0.0603(8) Uani 1 1 d . . . .
H48A H 0.9283 0.7129 0.5773 0.072 Uiso 1 1 calc . . R .
H48B H 0.8414 0.7348 0.5268 0.072 Uiso 1 1 calc . . R .
C49 C 0.9243(2) 0.6171(2) 0.51479(11) 0.0751(10) Uani 1 1 d . . . .
H49A H 0.8842 0.5881 0.5486 0.090 Uiso 1 1 calc . . R .
H49B H 0.9896 0.5891 0.5240 0.090 Uiso 1 1 calc . . R .
C50 C 0.90386(18) 0.60593(16) 0.43754(9) 0.0487(6) Uani 1 1 d . . . .
H50A H 0.9181 0.5443 0.4302 0.058 Uiso 1 1 calc . . R .
H50B H 0.8372 0.6288 0.4294 0.058 Uiso 1 1 calc . . R .
C51 C 0.56259(10) 0.60859(10) 0.28571(8) 0.0208(3) Uani 1 1 d A . . .
H51A H 0.5291 0.6174 0.2406 0.025 Uiso 1 1 calc . . R .
H51B H 0.5398 0.5631 0.3169 0.025 Uiso 1 1 calc . . R .
C52 C 0.70781(11) 0.46668(10) 0.32455(9) 0.0224(3) Uani 1 1 d . . . .
H52 H 0.6843 0.4848 0.3730 0.027 Uiso 1 1 calc . . R .
C53 C 0.80990(12) 0.42539(10) 0.33345(9) 0.0262(3) Uani 1 1 d . . . .
H53A H 0.8435 0.4692 0.3443 0.031 Uiso 1 1 calc . . R .
H53B H 0.8369 0.4027 0.2879 0.031 Uiso 1 1 calc . . R .
C54 C 0.82242(15) 0.35246(11) 0.39396(10) 0.0354(4) Uani 1 1 d . . . .
H54A H 0.8019 0.3761 0.4404 0.042 Uiso 1 1 calc . . R .
H54B H 0.8889 0.3245 0.3964 0.042 Uiso 1 1 calc . . R .
C55 C 0.76645(14) 0.28583(11) 0.38173(10) 0.0352(4) Uani 1 1 d . . . .
H55A H 0.7926 0.2566 0.3388 0.042 Uiso 1 1 calc . . R .
H55B H 0.7715 0.2422 0.4236 0.042 Uiso 1 1 calc . . R .
C56 C 0.66511(14) 0.32700(11) 0.37125(11) 0.0385(4) Uani 1 1 d . . . .
H56A H 0.6371 0.3501 0.4164 0.046 Uiso 1 1 calc . . R .
H56B H 0.6319 0.2830 0.3602 0.046 Uiso 1 1 calc . . R .
C57 C 0.65319(12) 0.39950(10) 0.31030(10) 0.0277(3) Uani 1 1 d . . . .
H57A H 0.5867 0.4268 0.3066 0.033 Uiso 1 1 calc . . R .
H57B H 0.6757 0.3758 0.2642 0.033 Uiso 1 1 calc . . R .
C58 C 0.65389(11) 0.62018(10) 0.12061(9) 0.0241(3) Uani 1 1 d . . . .
H58A H 0.5943 0.6551 0.1377 0.029 Uiso 1 1 calc . . R .
H58B H 0.7022 0.6540 0.1216 0.029 Uiso 1 1 calc . . R .
C59 C 0.67904(10) 0.53763(9) 0.17116(8) 0.0193(3) Uani 1 1 d . . . .
H59 H 0.6273 0.5064 0.1721 0.023 Uiso 1 1 calc . . R .
C60 C 0.76739(11) 0.47990(11) 0.14250(9) 0.0249(3) Uani 1 1 d . . . .
H60A H 0.7803 0.4253 0.1736 0.030 Uiso 1 1 calc . . R .
H60B H 0.8203 0.5081 0.1446 0.030 Uiso 1 1 calc . . R .
C61 C 0.75912(12) 0.46098(11) 0.06504(9) 0.0269(3) Uani 1 1 d . . . .
H61A H 0.8188 0.4265 0.0477 0.032 Uiso 1 1 calc . . R .
H61B H 0.7110 0.4270 0.0637 0.032 Uiso 1 1 calc . . R .
C62 C 0.73371(12) 0.54336(11) 0.01550(9) 0.0288(3) Uani 1 1 d . . . .
H62A H 0.7851 0.5743 0.0123 0.035 Uiso 1 1 calc . . R .
H62B H 0.7246 0.5293 -0.0333 0.035 Uiso 1 1 calc . . R .
C63 C 0.64546(13) 0.60050(11) 0.04347(9) 0.0295(4) Uani 1 1 d . . . .
H63A H 0.5929 0.5718 0.0418 0.035 Uiso 1 1 calc . . R .
H63B H 0.6321 0.6548 0.0120 0.035 Uiso 1 1 calc . . R .
C64 C 0.39976(17) 0.72186(17) 0.33724(17) 0.0187(5) Uani 0.773(5) 1 d A 1 . U
H64 H 0.3788 0.7363 0.2869 0.022 Uiso 0.773(5) 1 calc A 1 R .
C65 C 0.3572(2) 0.6465(2) 0.3678(4) 0.0276(7) Uani 0.773(5) 1 d A 1 . U
H65A H 0.3738 0.6304 0.4184 0.033 Uiso 0.773(5) 1 calc A 1 R .
H65B H 0.3826 0.5966 0.3404 0.033 Uiso 0.773(5) 1 calc A 1 R .
C66 C 0.2512(2) 0.6699(2) 0.36352(17) 0.0361(7) Uani 0.773(5) 1 d A 1 . U
H66A H 0.2348 0.6783 0.3125 0.043 Uiso 0.773(5) 1 calc A 1 R .
H66B H 0.2249 0.6218 0.3871 0.043 Uiso 0.773(5) 1 calc A 1 R .
C67 C 0.20878(15) 0.7503(2) 0.39918(16) 0.0323(6) Uani 0.773(5) 1 d A 1 . U
H67A H 0.1414 0.7658 0.3912 0.039 Uiso 0.773(5) 1 calc A 1 R .
H67B H 0.2169 0.7391 0.4516 0.039 Uiso 0.773(5) 1 calc A 1 R .
C68 C 0.2524(3) 0.8245(3) 0.3703(4) 0.0317(10) Uani 0.773(5) 1 d A 1 . U
H68A H 0.2265 0.8744 0.3975 0.038 Uiso 0.773(5) 1 calc A 1 R .
H68B H 0.2374 0.8408 0.3193 0.038 Uiso 0.773(5) 1 calc A 1 R .
C69 C 0.35801(14) 0.80062(13) 0.37642(15) 0.0254(6) Uani 0.773(5) 1 d A 1 . U
H69A H 0.3853 0.8493 0.3556 0.030 Uiso 0.773(5) 1 calc A 1 R .
H69B H 0.3731 0.7889 0.4277 0.030 Uiso 0.773(5) 1 calc A 1 R .
C64A C 0.4103(5) 0.7125(5) 0.3681(6) 0.0163(18) Uani 0.227(5) 1 d A 2 . U
H64A H 0.4111 0.7241 0.4193 0.020 Uiso 0.227(5) 1 calc A 2 R .
C65A C 0.3734(10) 0.6311(9) 0.3692(15) 0.0276(7) Uani 0.227(5) 1 d A 2 . U
H65C H 0.3729 0.6157 0.3194 0.033 Uiso 0.227(5) 1 calc A 2 R .
H65D H 0.4149 0.5835 0.3967 0.033 Uiso 0.227(5) 1 calc A 2 R .
C66A C 0.2765(5) 0.6429(5) 0.4029(6) 0.0289(19) Uani 0.227(5) 1 d A 2 . U
H66C H 0.2786 0.6506 0.4544 0.035 Uiso 0.227(5) 1 calc A 2 R .
H66D H 0.2523 0.5907 0.3994 0.035 Uiso 0.227(5) 1 calc A 2 R .
C67A C 0.2112(6) 0.7199(7) 0.3665(5) 0.0286(19) Uani 0.227(5) 1 d A 2 . U
H67C H 0.2037 0.7096 0.3163 0.034 Uiso 0.227(5) 1 calc A 2 R .
H67D H 0.1496 0.7275 0.3918 0.034 Uiso 0.227(5) 1 calc A 2 R .
C68A C 0.2479(10) 0.7992(8) 0.3670(14) 0.029(3) Uani 0.227(5) 1 d A 2 . U
H68C H 0.2497 0.8123 0.4172 0.035 Uiso 0.227(5) 1 calc A 2 R .
H68D H 0.2054 0.8477 0.3413 0.035 Uiso 0.227(5) 1 calc A 2 R .
C69A C 0.3457(5) 0.7899(5) 0.3312(5) 0.0243(19) Uani 0.227(5) 1 d A 2 . U
H69C H 0.3434 0.7825 0.2796 0.029 Uiso 0.227(5) 1 calc A 2 R .
H69D H 0.3693 0.8423 0.3350 0.029 Uiso 0.227(5) 1 calc A 2 R .
C70 C 0.58339(11) 0.67883(10) 0.41779(8) 0.0226(3) Uani 1 1 d A . . .
H70 H 0.6510 0.6583 0.4061 0.027 Uiso 1 1 calc . . R .
C71 C 0.55523(14) 0.60660(12) 0.46849(10) 0.0361(4) Uani 1 1 d . . . .
H71A H 0.4896 0.6245 0.4850 0.043 Uiso 1 1 calc A . R .
H71B H 0.5611 0.5551 0.4424 0.043 Uiso 1 1 calc . . R .
C72 C 0.61645(18) 0.58480(17) 0.53329(12) 0.0582(7) Uani 1 1 d A . . .
H72A H 0.5964 0.5389 0.5658 0.070 Uiso 1 1 calc . . R .
H72B H 0.6815 0.5632 0.5169 0.070 Uiso 1 1 calc . . R .
C73 C 0.61090(16) 0.66270(18) 0.57387(11) 0.0562(7) Uani 1 1 d . . . .
H73A H 0.5474 0.6804 0.5950 0.067 Uiso 1 1 calc A . R .
H73B H 0.6542 0.6477 0.6136 0.067 Uiso 1 1 calc . . R .
C74 C 0.63519(14) 0.73658(17) 0.52466(11) 0.0477(5) Uani 1 1 d A . . .
H74A H 0.7015 0.7216 0.5092 0.057 Uiso 1 1 calc . . R .
H74B H 0.6259 0.7877 0.5517 0.057 Uiso 1 1 calc . . R .
C75 C 0.57696(12) 0.75846(12) 0.45844(9) 0.0288(3) Uani 1 1 d . . . .
H75A H 0.5990 0.8035 0.4262 0.035 Uiso 1 1 calc A . R .
H75B H 0.5115 0.7811 0.4731 0.035 Uiso 1 1 calc . . R .
O1 O 0.53201(13) 0.24549(11) 0.19978(12) 0.0704(6) Uani 1 1 d . . . .
C76 C 0.49408(13) 0.31077(11) 0.16745(10) 0.0336(4) Uani 1 1 d . . . .
C77 C 0.39015(17) 0.33659(17) 0.16854(17) 0.0693(8) Uani 1 1 d . . . .
H77A H 0.3687 0.3375 0.1200 0.104 Uiso 1 1 calc . . GR .
H77B H 0.3702 0.3938 0.1852 0.104 Uiso 1 1 calc . . GR .
H77C H 0.3637 0.2954 0.2011 0.104 Uiso 1 1 calc . . GR .
C78 C 0.54284(15) 0.36409(13) 0.11613(14) 0.0486(5) Uani 1 1 d . . . .
H78A H 0.6095 0.3486 0.1241 0.073 Uiso 1 1 calc . . GR .
H78B H 0.5193 0.4247 0.1233 0.073 Uiso 1 1 calc . . GR .
H78C H 0.5320 0.3544 0.0669 0.073 Uiso 1 1 calc . . GR .
P7 P 0.31945(3) 0.62599(3) 0.13584(2) 0.02755(9) Uani 1 1 d . . . .
F1 F 0.41023(9) 0.65995(9) 0.14805(7) 0.0560(4) Uani 1 1 d . . . .
F2 F 0.33376(11) 0.56783(9) 0.21034(7) 0.0565(3) Uani 1 1 d . . . .
F3 F 0.37972(9) 0.54916(9) 0.09557(8) 0.0567(3) Uani 1 1 d . . . .
F4 F 0.30591(11) 0.68267(9) 0.06158(7) 0.0606(4) Uani 1 1 d . . . .
F5 F 0.25924(12) 0.70194(11) 0.17705(9) 0.0772(5) Uani 1 1 d . . . .
F6 F 0.22816(9) 0.59229(11) 0.12439(8) 0.0595(4) Uani 1 1 d . . . .

loop_
_atom_site_aniso_label
_atom_site_aniso_U_11
_atom_site_aniso_U_22
_atom_site_aniso_U_33
_atom_site_aniso_U_23
_atom_site_aniso_U_13
_atom_site_aniso_U_12
Cu1 0.01418(10) 0.01326(10) 0.01823(10) 0.00126(8) -0.00080(8) -0.00309(8)
Cu2 0.01410(10) 0.01483(10) 0.01595(10) -0.00268(8) 0.00074(8) -0.00220(8)
Cu3 0.01490(10) 0.01373(10) 0.01706(10) -0.00129(8) -0.00007(8) -0.00316(8)
S1 0.01328(15) 0.01299(15) 0.02871(18) -0.00020(13) 0.00041(13) -0.00249(12)
P1 0.01418(16) 0.01373(16) 0.01725(17) 0.00100(13) -0.00155(13) -0.00307(13)
P2 0.01501(16) 0.01230(16) 0.01352(16) -0.00111(12) 0.00067(12) -0.00338(13)
P3 0.01315(15) 0.01587(16) 0.01407(16) -0.00046(13) 0.00103(12) -0.00236(13)
P4 0.01393(16) 0.01399(16) 0.01509(16) -0.00097(12) -0.00025(12) -0.00169(13)
P5 0.01641(16) 0.01373(16) 0.02071(18) -0.00421(13) 0.00217(13) -0.00397(13)
P6 0.01431(16) 0.01286(16) 0.02170(18) -0.00098(13) 0.00359(13) -0.00289(13)
C1 0.0186(7) 0.0166(7) 0.0202(7) 0.0019(5) -0.0030(5) -0.0051(5)
C2 0.0178(7) 0.0147(6) 0.0176(7) 0.0003(5) -0.0021(5) -0.0024(5)
C3 0.0169(7) 0.0288(8) 0.0257(8) -0.0081(6) -0.0007(6) -0.0059(6)
C4 0.0226(8) 0.0331(9) 0.0326(9) -0.0126(7) -0.0082(7) -0.0008(7)
C5 0.0284(8) 0.0263(8) 0.0237(8) -0.0075(6) -0.0051(6) -0.0003(7)
C6 0.0322(8) 0.0220(8) 0.0216(8) -0.0020(6) 0.0028(6) -0.0036(7)
C7 0.0181(7) 0.0203(7) 0.0245(8) -0.0027(6) 0.0019(6) -0.0033(6)
C8 0.0185(7) 0.0170(7) 0.0192(7) -0.0008(5) 0.0001(5) -0.0032(5)
C9 0.0229(7) 0.0187(7) 0.0214(7) 0.0000(6) -0.0010(6) 0.0010(6)
C10 0.0243(8) 0.0207(8) 0.0306(8) -0.0028(6) -0.0008(6) 0.0023(6)
C11 0.0332(9) 0.0224(8) 0.0313(9) -0.0068(7) 0.0062(7) 0.0000(7)
C12 0.0322(9) 0.0278(8) 0.0223(8) -0.0044(6) 0.0060(6) -0.0050(7)
C13 0.0256(8) 0.0230(8) 0.0209(7) -0.0005(6) -0.0002(6) -0.0063(6)
C14 0.0171(7) 0.0142(6) 0.0176(7) -0.0005(5) 0.0025(5) -0.0043(5)
C15 0.0229(7) 0.0237(7) 0.0194(7) -0.0003(6) 0.0003(6) -0.0107(6)
C16 0.0356(9) 0.0314(9) 0.0267(8) -0.0029(7) 0.0036(7) -0.0219(7)
C17 0.0287(8) 0.0270(8) 0.0256(8) 0.0008(6) 0.0075(6) -0.0130(7)
C18 0.0263(8) 0.0240(8) 0.0236(8) 0.0059(6) 0.0032(6) -0.0062(6)
C19 0.0226(7) 0.0238(7) 0.0167(7) 0.0021(6) -0.0012(6) -0.0073(6)
C20 0.0206(7) 0.0150(7) 0.0151(6) -0.0018(5) 0.0018(5) -0.0058(5)
C21 0.0246(7) 0.0150(7) 0.0187(7) -0.0033(5) 0.0048(6) -0.0050(6)
C22 0.0383(9) 0.0213(8) 0.0218(8) -0.0070(6) 0.0106(7) -0.0069(7)
C23 0.0516(11) 0.0264(8) 0.0160(7) -0.0062(6) 0.0047(7) -0.0109(8)
C24 0.0467(10) 0.0232(8) 0.0161(7) -0.0011(6) -0.0022(7) -0.0078(7)
C25 0.0298(8) 0.0192(7) 0.0174(7) -0.0021(6) -0.0030(6) -0.0035(6)
C26 0.0149(6) 0.0196(7) 0.0177(7) 0.0012(5) 0.0011(5) -0.0021(5)
C27 0.0169(7) 0.0191(7) 0.0163(7) -0.0024(5) 0.0009(5) -0.0043(5)
C28 0.0183(7) 0.0243(7) 0.0210(7) -0.0011(6) -0.0015(6) -0.0042(6)
C29 0.0197(7) 0.0361(9) 0.0203(7) -0.0041(6) -0.0012(6) -0.0076(7)
C30 0.0264(8) 0.0532(11) 0.0196(8) -0.0118(7) 0.0009(6) -0.0106(8)
C31 0.0240(8) 0.0377(9) 0.0267(8) -0.0145(7) 0.0052(6) -0.0066(7)
C32 0.0184(7) 0.0265(8) 0.0191(7) -0.0050(6) 0.0025(6) -0.0029(6)
C33 0.0141(6) 0.0192(7) 0.0178(7) 0.0008(5) 0.0000(5) -0.0037(5)
C34 0.0193(7) 0.0232(7) 0.0189(7) 0.0026(6) -0.0028(6) -0.0062(6)
C35 0.0240(8) 0.0302(8) 0.0238(8) 0.0079(6) -0.0032(6) -0.0116(7)
C36 0.0296(8) 0.0277(8) 0.0314(9) 0.0063(7) -0.0073(7) -0.0153(7)
C37 0.0244(8) 0.0306(8) 0.0269(8) 0.0047(7) -0.0083(6) -0.0133(7)
C38 0.0216(7) 0.0246(8) 0.0191(7) 0.0013(6) -0.0032(6) -0.0084(6)
C39 0.0161(7) 0.0166(7) 0.0252(8) -0.0026(6) -0.0016(6) -0.0006(5)
C40 0.0272(9) 0.0405(10) 0.0438(11) -0.0236(9) -0.0134(8) 0.0087(8)
C41 0.0362(11) 0.0426(12) 0.0720(15) -0.0362(11) -0.0087(10) 0.0050(9)
C42 0.0321(9) 0.0320(9) 0.0464(11) -0.0175(8) -0.0036(8) 0.0114(8)
C43 0.0234(8) 0.0262(8) 0.0296(8) 0.0026(7) 0.0002(6) 0.0061(7)
C44 0.0158(7) 0.0242(8) 0.0225(7) -0.0027(6) -0.0018(5) -0.0004(6)
C45 0.0195(7) 0.0230(7) 0.0155(7) -0.0014(5) -0.0012(5) -0.0049(6)
C46 0.0274(8) 0.0281(8) 0.0269(8) -0.0112(7) -0.0077(6) 0.0013(7)
C47 0.0271(8) 0.0495(11) 0.0303(9) -0.0204(8) -0.0038(7) -0.0059(8)
C48 0.0424(12) 0.128(2) 0.0276(10) -0.0383(13) 0.0136(9) -0.0449(14)
C49 0.122(2) 0.114(2) 0.0153(9) 0.0007(12) 0.0034(12) -0.086(2)
C50 0.0770(15) 0.0674(14) 0.0165(8) -0.0012(9) 0.0047(9) -0.0505(13)
C51 0.0178(7) 0.0197(7) 0.0263(8) -0.0067(6) 0.0030(6) -0.0058(6)
C52 0.0261(8) 0.0166(7) 0.0248(8) -0.0020(6) 0.0031(6) -0.0065(6)
C53 0.0289(8) 0.0227(8) 0.0267(8) 0.0016(6) -0.0035(6) -0.0066(7)
C54 0.0524(11) 0.0255(9) 0.0269(9) 0.0025(7) -0.0079(8) -0.0061(8)
C55 0.0534(11) 0.0198(8) 0.0300(9) 0.0017(7) 0.0045(8) -0.0061(8)
C56 0.0460(11) 0.0192(8) 0.0501(11) -0.0035(8) 0.0181(9) -0.0122(8)
C57 0.0260(8) 0.0172(7) 0.0412(10) -0.0054(7) 0.0045(7) -0.0079(6)
C58 0.0268(8) 0.0188(7) 0.0261(8) -0.0036(6) 0.0005(6) -0.0035(6)
C59 0.0195(7) 0.0173(7) 0.0221(7) -0.0051(6) 0.0006(6) -0.0049(6)
C60 0.0224(7) 0.0268(8) 0.0240(8) -0.0075(6) -0.0011(6) 0.0006(6)
C61 0.0277(8) 0.0269(8) 0.0258(8) -0.0104(6) 0.0011(6) -0.0017(7)
C62 0.0357(9) 0.0302(9) 0.0228(8) -0.0064(7) 0.0015(7) -0.0111(7)
C63 0.0350(9) 0.0263(8) 0.0263(8) -0.0011(7) -0.0049(7) -0.0042(7)
C64 0.0148(11) 0.0214(12) 0.0202(14) 0.0009(11) -0.0012(10) -0.0055(8)
C65 0.0253(16) 0.0221(16) 0.0372(10) -0.0024(16) 0.0029(16) -0.0104(13)
C66 0.0252(14) 0.0481(18) 0.0414(18) -0.0109(15) 0.0048(13) -0.0202(14)
C67 0.0147(10) 0.0530(17) 0.0294(14) -0.0045(13) 0.0040(9) -0.0090(10)
C68 0.0190(13) 0.034(2) 0.037(2) 0.001(2) 0.0000(11) 0.0021(15)
C69 0.0170(10) 0.0223(10) 0.0357(16) -0.0034(9) 0.0035(9) -0.0029(8)
C64A 0.010(3) 0.019(4) 0.016(4) 0.005(3) -0.001(3) 0.001(2)
C65A 0.0253(16) 0.0221(16) 0.0372(10) -0.0024(16) 0.0029(16) -0.0104(13)
C66A 0.018(3) 0.034(4) 0.035(5) -0.002(4) 0.002(3) -0.010(3)
C67A 0.020(4) 0.043(5) 0.027(5) -0.015(4) 0.003(3) -0.011(4)
C68A 0.014(4) 0.028(6) 0.040(6) -0.009(7) 0.001(4) 0.009(4)
C69A 0.018(3) 0.027(4) 0.027(5) 0.002(3) 0.002(3) -0.006(3)
C70 0.0222(7) 0.0226(8) 0.0202(7) -0.0014(6) 0.0044(6) -0.0004(6)
C71 0.0475(11) 0.0309(9) 0.0257(9) 0.0068(7) 0.0055(8) -0.0058(8)
C72 0.0604(14) 0.0616(15) 0.0378(12) 0.0199(11) -0.0054(10) 0.0085(12)
C73 0.0424(12) 0.0933(19) 0.0256(10) 0.0019(11) -0.0144(9) 0.0018(12)
C74 0.0284(9) 0.0819(17) 0.0357(10) -0.0191(11) -0.0052(8) -0.0102(10)
C75 0.0284(8) 0.0356(9) 0.0232(8) -0.0109(7) 0.0017(6) -0.0056(7)
O1 0.0547(10) 0.0415(9) 0.1019(15) 0.0243(9) -0.0155(10) 0.0066(8)
C76 0.0350(9) 0.0244(8) 0.0380(10) -0.0015(7) -0.0031(8) 0.0008(7)
C77 0.0451(13) 0.0518(14) 0.095(2) 0.0262(14) 0.0196(13) 0.0006(11)
C78 0.0370(11) 0.0326(10) 0.0758(16) -0.0077(10) 0.0142(10) -0.0103(9)
P7 0.0273(2) 0.0272(2) 0.0286(2) -0.00297(17) -0.00382(16) -0.00584(17)
F1 0.0528(7) 0.0641(8) 0.0600(8) 0.0114(7) -0.0255(6) -0.0334(7)
F2 0.0756(9) 0.0545(8) 0.0396(7) 0.0125(6) -0.0069(6) -0.0212(7)
F3 0.0519(8) 0.0561(8) 0.0575(8) -0.0234(6) 0.0014(6) 0.0061(6)
F4 0.0787(10) 0.0584(8) 0.0486(7) 0.0194(6) -0.0325(7) -0.0259(7)
F5 0.0745(10) 0.0703(10) 0.0783(11) -0.0448(9) -0.0225(8) 0.0272(8)
F6 0.0404(7) 0.0888(11) 0.0598(8) -0.0166(7) 0.0024(6) -0.0333(7)

loop_
_atom_type_symbol
_atom_type_description
_atom_type_scat_dispersion_real
_atom_type_scat_dispersion_imag
_atom_type_scat_source
C C 0.0181 0.0091 'International Tables Vol C Tables 4.2.6.8 and 6.1.1.4'
H H 0.0000 0.0000 'International Tables Vol C Tables 4.2.6.8 and 6.1.1.4'
Cu Cu -1.9646 0.5888 'International Tables Vol C Tables 4.2.6.8 and 6.1.1.4'
F F 0.0727 0.0534 'International Tables Vol C Tables 4.2.6.8 and 6.1.1.4'
O O 0.0492 0.0322 'International Tables Vol C Tables 4.2.6.8 and 6.1.1.4'
P P 0.2955 0.4335 'International Tables Vol C Tables 4.2.6.8 and 6.1.1.4'
S S 0.3331 0.5567 'International Tables Vol C Tables 4.2.6.8 and 6.1.1.4'

loop_
_exptl_crystal_face_index_h
_exptl_crystal_face_index_k
_exptl_crystal_face_index_l
_exptl_crystal_face_perp_dist
_exptl_oxdiff_crystal_face_indexfrac_h
_exptl_oxdiff_crystal_face_indexfrac_k
_exptl_oxdiff_crystal_face_indexfrac_l
_exptl_oxdiff_crystal_face_x
_exptl_oxdiff_crystal_face_y
_exptl_oxdiff_crystal_face_z
-1 5 11 0.0653 -1.0004 4.9995 10.9999 -0.3087 -0.3344 0.9062
1 -5 -11 0.0653 1.0004 -4.9995 -10.9999 0.3087 0.3344 -0.9062
-8 0 -7 0.0918 -8.0000 -0.0005 -7.0002 -0.1520 1.0001 -0.0012
8 0 7 0.0918 8.0000 0.0005 7.0002 0.1520 -1.0001 0.0012
-8 -8 1 0.0561 -7.9999 -8.0005 0.9997 -0.9555 0.3317 -0.2618
8 8 -1 0.0561 7.9999 8.0005 -0.9997 0.9555 -0.3317 0.2618
2 -9 2 0.0696 2.0003 -8.9997 2.0001 -0.4553 -0.5471 -0.6784
-2 9 -2 0.0696 -2.0003 8.9997 -2.0001 0.4553 0.5471 0.6784

loop_
_geom_angle_atom_site_label_1
_geom_angle_atom_site_label_2
_geom_angle_atom_site_label_3
_geom_angle
S1 Cu1 P1 118.987(15)
S1 Cu1 P6 104.753(15)
P1 Cu1 P6 136.256(16)
S1 Cu2 P2 102.971(15)
S1 Cu2 P3 113.115(15)
P3 Cu2 P2 143.913(16)
S1 Cu3 P4 103.252(15)
S1 Cu3 P5 119.440(16)
P5 Cu3 P4 136.302(16)
Cu1 S1 Cu2 111.776(16)
Cu1 S1 Cu3 107.604(16)
Cu3 S1 Cu2 109.106(17)
C1 P1 Cu1 118.27(5)
C2 P1 Cu1 111.10(5)
C2 P1 C1 101.35(7)
C2 P1 C8 102.17(7)
C8 P1 Cu1 117.56(5)
C8 P1 C1 104.07(7)
C1 P2 Cu2 117.97(5)
C14 P2 Cu2 124.10(5)
C14 P2 C1 99.33(6)
C20 P2 Cu2 105.45(5)
C20 P2 C1 101.90(7)
C20 P2 C14 105.58(6)
C26 P3 Cu2 119.31(5)
C26 P3 C27 100.48(7)
C26 P3 C33 98.61(6)
C27 P3 Cu2 104.94(5)
C27 P3 C33 107.95(7)
C33 P3 Cu2 123.13(5)
C26 P4 Cu3 118.95(5)
C26 P4 C39 101.57(7)
C26 P4 C45 102.81(7)
C39 P4 Cu3 119.18(5)
C39 P4 C45 102.16(7)
C45 P4 Cu3 109.80(5)
C51 P5 Cu3 118.33(5)
C52 P5 Cu3 113.92(5)
C52 P5 C51 99.19(7)
C59 P5 Cu3 116.24(5)
C59 P5 C51 99.40(7)
C59 P5 C52 107.50(7)
C51 P6 Cu1 114.75(5)
C51 P6 C64 101.07(9)
C51 P6 C64A 106.7(3)
C51 P6 C70 103.40(7)
C64 P6 Cu1 116.41(9)
C64A P6 Cu1 126.0(2)
C64A P6 C64 18.6(3)
C64A P6 C70 94.5(3)
C70 P6 Cu1 107.38(5)
C70 P6 C64 113.15(11)
P1 C1 H1A 107.2
P1 C1 H1B 107.2
P2 C1 P1 120.47(8)
P2 C1 H1A 107.2
P2 C1 H1B 107.2
H1A C1 H1B 106.8
P1 C2 H2 107.9
C3 C2 P1 111.73(10)
C3 C2 H2 107.9
C7 C2 P1 111.28(10)
C7 C2 H2 107.9
C7 C2 C3 109.92(12)
C2 C3 H3A 109.4
C2 C3 H3B 109.4
H3A C3 H3B 108.0
C4 C3 C2 111.05(13)
C4 C3 H3A 109.4
C4 C3 H3B 109.4
C3 C4 H4A 109.4
C3 C4 H4B 109.4
H4A C4 H4B 108.0
C5 C4 C3 111.12(13)
C5 C4 H4A 109.4
C5 C4 H4B 109.4
C4 C5 H5A 109.4
C4 C5 H5B 109.4
C4 C5 C6 111.04(14)
H5A C5 H5B 108.0
C6 C5 H5A 109.4
C6 C5 H5B 109.4
C5 C6 H6A 109.1
C5 C6 H6B 109.1
C5 C6 C7 112.36(13)
H6A C6 H6B 107.9
C7 C6 H6A 109.1
C7 C6 H6B 109.1
C2 C7 H7A 109.4
C2 C7 H7B 109.4
C6 C7 C2 111.07(12)
C6 C7 H7A 109.4
C6 C7 H7B 109.4
H7A C7 H7B 108.0
P1 C8 H8 105.8
C9 C8 P1 115.94(10)
C9 C8 H8 105.8
C13 C8 P1 111.95(10)
C13 C8 H8 105.8
C13 C8 C9 110.72(12)
C8 C9 H9A 109.4
C8 C9 H9B 109.4
H9A C9 H9B 108.0
C10 C9 C8 111.05(12)
C10 C9 H9A 109.4
C10 C9 H9B 109.4
C9 C10 H10A 109.3
C9 C10 H10B 109.3
H10A C10 H10B 107.9
C11 C10 C9 111.71(14)
C11 C10 H10A 109.3
C11 C10 H10B 109.3
C10 C11 H11A 109.6
C10 C11 H11B 109.6
C10 C11 C12 110.31(14)
H11A C11 H11B 108.1
C12 C11 H11A 109.6
C12 C11 H11B 109.6
C11 C12 H12A 109.4
C11 C12 H12B 109.4
H12A C12 H12B 108.0
C13 C12 C11 111.03(13)
C13 C12 H12A 109.4
C13 C12 H12B 109.4
C8 C13 C12 111.09(13)
C8 C13 H13A 109.4
C8 C13 H13B 109.4
C12 C13 H13A 109.4
C12 C13 H13B 109.4
H13A C13 H13B 108.0
P2 C14 H14 108.3
C15 C14 P2 110.93(10)
C15 C14 H14 108.3
C15 C14 C19 109.70(12)
C19 C14 P2 111.14(10)
C19 C14 H14 108.3
C14 C15 H15A 109.3
C14 C15 H15B 109.3
H15A C15 H15B 108.0
C16 C15 C14 111.57(13)
C16 C15 H15A 109.3
C16 C15 H15B 109.3
C15 C16 H16A 109.4
C15 C16 H16B 109.4
H16A C16 H16B 108.0
C17 C16 C15 111.34(13)
C17 C16 H16A 109.4
C17 C16 H16B 109.4
C16 C17 H17A 109.4
C16 C17 H17B 109.4
H17A C17 H17B 108.0
C18 C17 C16 111.08(13)
C18 C17 H17A 109.4
C18 C17 H17B 109.4
C17 C18 H18A 109.4
C17 C18 H18B 109.4
C17 C18 C19 111.39(13)
H18A C18 H18B 108.0
C19 C18 H18A 109.4
C19 C18 H18B 109.4
C14 C19 H19A 109.4
C14 C19 H19B 109.4
C18 C19 C14 111.35(13)
C18 C19 H19A 109.4
C18 C19 H19B 109.4
H19A C19 H19B 108.0
P2 C20 H20 105.7
C21 C20 P2 116.06(10)
C21 C20 H20 105.7
C21 C20 C25 109.71(12)
C25 C20 P2 112.99(10)
C25 C20 H20 105.7
C20 C21 H21A 109.6
C20 C21 H21B 109.6
C20 C21 C22 110.47(12)
H21A C21 H21B 108.1
C22 C21 H21A 109.6
C22 C21 H21B 109.6
C21 C22 H22A 109.3
C21 C22 H22B 109.3
H22A C22 H22B 107.9
C23 C22 C21 111.67(14)
C23 C22 H22A 109.3
C23 C22 H22B 109.3
C22 C23 H23A 109.4
C22 C23 H23B 109.4
C22 C23 C24 111.27(14)
H23A C23 H23B 108.0
C24 C23 H23A 109.4
C24 C23 H23B 109.4
C23 C24 H24A 109.4
C23 C24 H24B 109.4
H24A C24 H24B 108.0
C25 C24 C23 111.18(13)
C25 C24 H24A 109.4
C25 C24 H24B 109.4
C20 C25 H25A 109.6
C20 C25 H25B 109.6
C24 C25 C20 110.35(13)
C24 C25 H25A 109.6
C24 C25 H25B 109.6
H25A C25 H25B 108.1
P3 C26 H26A 107.5
P3 C26 H26B 107.5
P4 C26 P3 119.11(8)
P4 C26 H26A 107.5
P4 C26 H26B 107.5
H26A C26 H26B 107.0
P3 C27 H27 105.7
C28 C27 P3 110.79(10)
C28 C27 H27 105.7
C32 C27 P3 117.08(10)
C32 C27 H27 105.7
C32 C27 C28 110.98(12)
C27 C28 H28A 109.3
C27 C28 H28B 109.3
H28A C28 H28B 108.0
C29 C28 C27 111.55(13)
C29 C28 H28A 109.3
C29 C28 H28B 109.3
C28 C29 H29A 109.2
C28 C29 H29B 109.2
C28 C29 C30 111.84(13)
H29A C29 H29B 107.9
C30 C29 H29A 109.2
C30 C29 H29B 109.2
C29 C30 H30A 109.3
C29 C30 H30B 109.3
C29 C30 C31 111.58(14)
H30A C30 H30B 108.0
C31 C30 H30A 109.3
C31 C30 H30B 109.3
C30 C31 H31A 109.3
C30 C31 H31B 109.3
C30 C31 C32 111.54(14)
H31A C31 H31B 108.0
C32 C31 H31A 109.3
C32 C31 H31B 109.3
C27 C32 C31 109.91(12)
C27 C32 H32A 109.7
C27 C32 H32B 109.7
C31 C32 H32A 109.7
C31 C32 H32B 109.7
H32A C32 H32B 108.2
P3 C33 H33 108.6
C34 C33 P3 112.46(10)
C34 C33 H33 108.6
C34 C33 C38 109.65(12)
C38 C33 P3 108.76(10)
C38 C33 H33 108.6
C33 C34 H34A 109.3
C33 C34 H34B 109.3
H34A C34 H34B 108.0
C35 C34 C33 111.46(12)
C35 C34 H34A 109.3
C35 C34 H34B 109.3
C34 C35 H35A 109.2
C34 C35 H35B 109.2
H35A C35 H35B 107.9
C36 C35 C34 111.98(13)
C36 C35 H35A 109.2
C36 C35 H35B 109.2
C35 C36 H36A 109.6
C35 C36 H36B 109.6
C35 C36 C37 110.25(14)
H36A C36 H36B 108.1
C37 C36 H36A 109.6
C37 C36 H36B 109.6
C36 C37 H37A 109.4
C36 C37 H37B 109.4
C36 C37 C38 111.32(13)
H37A C37 H37B 108.0
C38 C37 H37A 109.4
C38 C37 H37B 109.4
C33 C38 H38A 109.3
C33 C38 H38B 109.3
C37 C38 C33 111.53(13)
C37 C38 H38A 109.3
C37 C38 H38B 109.3
H38A C38 H38B 108.0
P4 C39 H39 105.9
C40 C39 P4 109.56(11)
C40 C39 H39 105.9
C40 C39 C44 110.97(13)
C44 C39 P4 117.73(11)
C44 C39 H39 105.9
C39 C40 H40A 109.3
C39 C40 H40B 109.3
C39 C40 C41 111.68(16)
H40A C40 H40B 107.9
C41 C40 H40A 109.3
C41 C40 H40B 109.3
C40 C41 H41A 109.8
C40 C41 H41B 109.8
C40 C41 C42 109.56(17)
H41A C41 H41B 108.2
C42 C41 H41A 109.8
C42 C41 H41B 109.8
C41 C42 H42A 109.7
C41 C42 H42B 109.7
H42A C42 H42B 108.2
C43 C42 C41 109.82(16)
C43 C42 H42A 109.7
C43 C42 H42B 109.7
C42 C43 H43A 109.2
C42 C43 H43B 109.2
C42 C43 C44 112.12(13)
H43A C43 H43B 107.9
C44 C43 H43A 109.2
C44 C43 H43B 109.2
C39 C44 C43 111.27(13)
C39 C44 H44A 109.4
C39 C44 H44B 109.4
C43 C44 H44A 109.4
C43 C44 H44B 109.4
H44A C44 H44B 108.0
P4 C45 H45 107.9
C46 C45 P4 114.55(10)
C46 C45 H45 107.9
C46 C45 C50 108.67(15)
C50 C45 P4 109.69(11)
C50 C45 H45 107.9
C45 C46 H46A 109.5
C45 C46 H46B 109.5
C45 C46 C47 110.78(14)
H46A C46 H46B 108.1
C47 C46 H46A 109.5
C47 C46 H46B 109.5
C46 C47 H47A 109.3
C46 C47 H47B 109.3
H47A C47 H47B 107.9
C48 C47 C46 111.75(16)
C48 C47 H47A 109.3
C48 C47 H47B 109.3
C47 C48 H48A 109.3
C47 C48 H48B 109.3
H48A C48 H48B 108.0
C49 C48 C47 111.65(18)
C49 C48 H48A 109.3
C49 C48 H48B 109.3
C48 C49 H49A 109.1
C48 C49 H49B 109.1
C48 C49 C50 112.4(2)
H49A C49 H49B 107.9
C50 C49 H49A 109.1
C50 C49 H49B 109.1
C45 C50 C49 110.45(16)
C45 C50 H50A 109.6
C45 C50 H50B 109.6
C49 C50 H50A 109.6
C49 C50 H50B 109.6
H50A C50 H50B 108.1
P5 C51 H51A 107.7
P5 C51 H51B 107.7
P6 C51 P5 118.44(8)
P6 C51 H51A 107.7
P6 C51 H51B 107.7
H51A C51 H51B 107.1
P5 C52 H52 105.1
C53 C52 P5 113.66(11)
C53 C52 H52 105.1
C53 C52 C57 110.55(13)
C57 C52 P5 116.28(11)
C57 C52 H52 105.1
C52 C53 H53A 109.4
C52 C53 H53B 109.4
C52 C53 C54 111.26(14)
H53A C53 H53B 108.0
C54 C53 H53A 109.4
C54 C53 H53B 109.4
C53 C54 H54A 109.4
C53 C54 H54B 109.4
C53 C54 C55 111.14(15)
H54A C54 H54B 108.0
C55 C54 H54A 109.4
C55 C54 H54B 109.4
C54 C55 H55A 109.4
C54 C55 H55B 109.4
H55A C55 H55B 108.0
C56 C55 C54 111.36(15)
C56 C55 H55A 109.4
C56 C55 H55B 109.4
C55 C56 H56A 109.3
C55 C56 H56B 109.3
C55 C56 C57 111.77(14)
H56A C56 H56B 107.9
C57 C56 H56A 109.3
C57 C56 H56B 109.3
C52 C57 H57A 109.6
C52 C57 H57B 109.6
C56 C57 C52 110.21(15)
C56 C57 H57A 109.6
C56 C57 H57B 109.6
H57A C57 H57B 108.1
H58A C58 H58B 108.0
C59 C58 H58A 109.4
C59 C58 H58B 109.4
C63 C58 H58A 109.4
C63 C58 H58B 109.4
C63 C58 C59 111.36(13)
P5 C59 H59 108.2
C58 C59 P5 108.49(10)
C58 C59 H59 108.2
C60 C59 P5 113.70(10)
C60 C59 C58 110.01(13)
C60 C59 H59 108.2
C59 C60 H60A 109.2
C59 C60 H60B 109.2
C59 C60 C61 112.11(13)
H60A C60 H60B 107.9
C61 C60 H60A 109.2
C61 C60 H60B 109.2
C60 C61 H61A 109.4
C60 C61 H61B 109.4
H61A C61 H61B 108.0
C62 C61 C60 111.32(14)
C62 C61 H61A 109.4
C62 C61 H61B 109.4
C61 C62 H62A 109.5
C61 C62 H62B 109.5
H62A C62 H62B 108.1
C63 C62 C61 110.62(14)
C63 C62 H62A 109.5
C63 C62 H62B 109.5
C58 C63 H63A 109.3
C58 C63 H63B 109.3
C62 C63 C58 111.73(14)
C62 C63 H63A 109.3
C62 C63 H63B 109.3
H63A C63 H63B 107.9
P6 C64 H64 105.7
C65 C64 P6 119.4(2)
C65 C64 H64 105.7
C69 C64 P6 109.28(17)
C69 C64 H64 105.7
C69 C64 C65 110.2(3)
C64 C65 H65A 109.5
C64 C65 H65B 109.5
C64 C65 C66 110.7(3)
H65A C65 H65B 108.1
C66 C65 H65A 109.5
C66 C65 H65B 109.5
C65 C66 H66A 109.2
C65 C66 H66B 109.2
H66A C66 H66B 107.9
C67 C66 C65 112.1(3)
C67 C66 H66A 109.2
C67 C66 H66B 109.2
C66 C67 H67A 109.2
C66 C67 H67B 109.2
H67A C67 H67B 107.9
C68 C67 C66 111.9(3)
C68 C67 H67A 109.2
C68 C67 H67B 109.2
C67 C68 H68A 109.5
C67 C68 H68B 109.5
C67 C68 C69 110.9(3)
H68A C68 H68B 108.0
C69 C68 H68A 109.5
C69 C68 H68B 109.5
C64 C69 C68 110.7(3)
C64 C69 H69A 109.5
C64 C69 H69B 109.5
C68 C69 H69A 109.5
C68 C69 H69B 109.5
H69A C69 H69B 108.1
P6 C64A H64A 106.2
C65A C64A P6 116.3(7)
C65A C64A H64A 106.2
C65A C64A C69A 112.2(10)
C69A C64A P6 109.0(6)
C69A C64A H64A 106.2
C64A C65A H65C 109.5
C64A C65A H65D 109.5
H65C C65A H65D 108.0
C66A C65A C64A 110.9(11)
C66A C65A H65C 109.5
C66A C65A H65D 109.5
C65A C66A H66C 109.2
C65A C66A H66D 109.2
C65A C66A C67A 111.8(10)
H66C C66A H66D 107.9
C67A C66A H66C 109.2
C67A C66A H66D 109.2
C66A C67A H67C 109.5
C66A C67A H67D 109.5
H67C C67A H67D 108.0
C68A C67A C66A 110.9(10)
C68A C67A H67C 109.5
C68A C67A H67D 109.5
C67A C68A H68C 109.2
C67A C68A H68D 109.2
C67A C68A C69A 112.0(10)
H68C C68A H68D 107.9
C69A C68A H68C 109.2
C69A C68A H68D 109.2
C64A C69A C68A 109.5(10)
C64A C69A H69C 109.8
C64A C69A H69D 109.8
C68A C69A H69C 109.8
C68A C69A H69D 109.8
H69C C69A H69D 108.2
P6 C70 H70 105.3
C71 C70 P6 118.78(12)
C71 C70 H70 105.3
C71 C70 C75 109.93(14)
C75 C70 P6 111.15(11)
C75 C70 H70 105.3
C70 C71 H71A 109.5
C70 C71 H71B 109.5
H71A C71 H71B 108.1
C72 C71 C70 110.61(18)
C72 C71 H71A 109.5
C72 C71 H71B 109.5
C71 C72 H72A 109.4
C71 C72 H72B 109.4
H72A C72 H72B 108.0
C73 C72 C71 111.14(18)
C73 C72 H72A 109.4
C73 C72 H72B 109.4
C72 C73 H73A 109.4
C72 C73 H73B 109.4
H73A C73 H73B 108.0
C74 C73 C72 111.09(18)
C74 C73 H73A 109.4
C74 C73 H73B 109.4
C73 C74 H74A 109.1
C73 C74 H74B 109.1
C73 C74 C75 112.63(17)
H74A C74 H74B 107.8
C75 C74 H74A 109.1
C75 C74 H74B 109.1
C70 C75 H75A 109.5
C70 C75 H75B 109.5
C74 C75 C70 110.89(16)
C74 C75 H75A 109.5
C74 C75 H75B 109.5
H75A C75 H75B 108.0
O1 C76 C77 120.7(2)
O1 C76 C78 123.7(2)
C78 C76 C77 115.02(17)
C76 C77 H77A 109.5
C76 C77 H77B 109.5
C76 C77 H77C 109.5
H77A C77 H77B 109.5
H77A C77 H77C 109.5
H77B C77 H77C 109.5
C76 C78 H78A 109.5
C76 C78 H78B 109.5
C76 C78 H78C 109.5
H78A C78 H78B 109.5
H78A C78 H78C 109.5
H78B C78 H78C 109.5
F1 P7 F2 89.37(7)
F1 P7 F6 179.43(9)
F2 P7 F6 90.30(8)
F3 P7 F1 90.70(8)
F3 P7 F2 89.72(8)
F3 P7 F6 89.77(8)
F4 P7 F1 90.68(7)
F4 P7 F2 179.32(9)
F4 P7 F3 89.60(8)
F4 P7 F5 91.16(9)
F4 P7 F6 89.66(8)
F5 P7 F1 89.40(9)
F5 P7 F2 89.51(9)
F5 P7 F3 179.23(10)
F5 P7 F6 90.13(9)

loop_
_geom_bond_atom_site_label_1
_geom_bond_atom_site_label_2
_geom_bond_distance
Cu1 S1 2.2071(4)
Cu1 P1 2.2134(4)
Cu1 P6 2.2438(4)
Cu2 S1 2.2319(4)
Cu2 P2 2.2515(4)
Cu2 P3 2.2330(4)
Cu3 S1 2.2149(4)
Cu3 P4 2.2760(4)
Cu3 P5 2.2496(4)
P1 C1 1.8656(14)
P1 C2 1.8525(15)
P1 C8 1.8583(15)
P2 C1 1.8573(15)
P2 C14 1.8570(14)
P2 C20 1.8522(14)
P3 C26 1.8511(14)
P3 C27 1.8544(15)
P3 C33 1.8578(14)
P4 C26 1.8500(14)
P4 C39 1.8569(15)
P4 C45 1.8589(15)
P5 C51 1.8665(15)
P5 C52 1.8617(15)
P5 C59 1.8573(15)
P6 C51 1.8376(15)
P6 C64 1.874(3)
P6 C64A 1.840(8)
P6 C70 1.8429(16)
C1 H1A 0.9900
C1 H1B 0.9900
C2 H2 1.0000
C2 C3 1.534(2)
C2 C7 1.533(2)
C3 H3A 0.9900
C3 H3B 0.9900
C3 C4 1.528(2)
C4 H4A 0.9900
C4 H4B 0.9900
C4 C5 1.524(2)
C5 H5A 0.9900
C5 H5B 0.9900
C5 C6 1.525(2)
C6 H6A 0.9900
C6 H6B 0.9900
C6 C7 1.529(2)
C7 H7A 0.9900
C7 H7B 0.9900
C8 H8 1.0000
C8 C9 1.5371(19)
C8 C13 1.528(2)
C9 H9A 0.9900
C9 H9B 0.9900
C9 C10 1.530(2)
C10 H10A 0.9900
C10 H10B 0.9900
C10 C11 1.525(2)
C11 H11A 0.9900
C11 H11B 0.9900
C11 C12 1.531(2)
C12 H12A 0.9900
C12 H12B 0.9900
C12 C13 1.528(2)
C13 H13A 0.9900
C13 H13B 0.9900
C14 H14 1.0000
C14 C15 1.534(2)
C14 C19 1.538(2)
C15 H15A 0.9900
C15 H15B 0.9900
C15 C16 1.531(2)
C16 H16A 0.9900
C16 H16B 0.9900
C16 C17 1.527(2)
C17 H17A 0.9900
C17 H17B 0.9900
C17 C18 1.521(2)
C18 H18A 0.9900
C18 H18B 0.9900
C18 C19 1.531(2)
C19 H19A 0.9900
C19 H19B 0.9900
C20 H20 1.0000
C20 C21 1.531(2)
C20 C25 1.538(2)
C21 H21A 0.9900
C21 H21B 0.9900
C21 C22 1.534(2)
C22 H22A 0.9900
C22 H22B 0.9900
C22 C23 1.526(3)
C23 H23A 0.9900
C23 H23B 0.9900
C23 C24 1.529(2)
C24 H24A 0.9900
C24 H24B 0.9900
C24 C25 1.528(2)
C25 H25A 0.9900
C25 H25B 0.9900
C26 H26A 0.9900
C26 H26B 0.9900
C27 H27 1.0000
C27 C28 1.540(2)
C27 C32 1.533(2)
C28 H28A 0.9900
C28 H28B 0.9900
C28 C29 1.524(2)
C29 H29A 0.9900
C29 H29B 0.9900
C29 C30 1.526(2)
C30 H30A 0.9900
C30 H30B 0.9900
C30 C31 1.526(3)
C31 H31A 0.9900
C31 H31B 0.9900
C31 C32 1.534(2)
C32 H32A 0.9900
C32 H32B 0.9900
C33 H33 1.0000
C33 C34 1.5359(19)
C33 C38 1.537(2)
C34 H34A 0.9900
C34 H34B 0.9900
C34 C35 1.530(2)
C35 H35A 0.9900
C35 H35B 0.9900
C35 C36 1.523(2)
C36 H36A 0.9900
C36 H36B 0.9900
C36 C37 1.525(2)
C37 H37A 0.9900
C37 H37B 0.9900
C37 C38 1.531(2)
C38 H38A 0.9900
C38 H38B 0.9900
C39 H39 1.0000
C39 C40 1.514(2)
C39 C44 1.528(2)
C40 H40A 0.9900
C40 H40B 0.9900
C40 C41 1.526(3)
C41 H41A 0.9900
C41 H41B 0.9900
C41 C42 1.534(3)
C42 H42A 0.9900
C42 H42B 0.9900
C42 C43 1.515(3)
C43 H43A 0.9900
C43 H43B 0.9900
C43 C44 1.533(2)
C44 H44A 0.9900
C44 H44B 0.9900
C45 H45 1.0000
C45 C46 1.525(2)
C45 C50 1.535(2)
C46 H46A 0.9900
C46 H46B 0.9900
C46 C47 1.535(2)
C47 H47A 0.9900
C47 H47B 0.9900
C47 C48 1.511(3)
C48 H48A 0.9900
C48 H48B 0.9900
C48 C49 1.492(4)
C49 H49A 0.9900
C49 H49B 0.9900
C49 C50 1.535(3)
C50 H50A 0.9900
C50 H50B 0.9900
C51 H51A 0.9900
C51 H51B 0.9900
C52 H52 1.0000
C52 C53 1.523(2)
C52 C57 1.536(2)
C53 H53A 0.9900
C53 H53B 0.9900
C53 C54 1.531(2)
C54 H54A 0.9900
C54 H54B 0.9900
C54 C55 1.532(3)
C55 H55A 0.9900
C55 H55B 0.9900
C55 C56 1.517(3)
C56 H56A 0.9900
C56 H56B 0.9900
C56 C57 1.532(2)
C57 H57A 0.9900
C57 H57B 0.9900
C58 H58A 0.9900
C58 H58B 0.9900
C58 C59 1.536(2)
C58 C63 1.531(2)
C59 H59 1.0000
C59 C60 1.531(2)
C60 H60A 0.9900
C60 H60B 0.9900
C60 C61 1.533(2)
C61 H61A 0.9900
C61 H61B 0.9900
C61 C62 1.524(2)
C62 H62A 0.9900
C62 H62B 0.9900
C62 C63 1.521(2)
C63 H63A 0.9900
C63 H63B 0.9900
C64 H64 1.0000
C64 C65 1.525(4)
C64 C69 1.524(3)
C65 H65A 0.9900
C65 H65B 0.9900
C65 C66 1.535(4)
C66 H66A 0.9900
C66 H66B 0.9900
C66 C67 1.513(4)
C67 H67A 0.9900
C67 H67B 0.9900
C67 C68 1.511(5)
C68 H68A 0.9900
C68 H68B 0.9900
C68 C69 1.534(5)
C69 H69A 0.9900
C69 H69B 0.9900
C64A H64A 1.0000
C64A C65A 1.521(14)
C64A C69A 1.524(10)
C65A H65C 0.9900
C65A H65D 0.9900
C65A C66A 1.510(14)
C66A H66C 0.9900
C66A H66D 0.9900
C66A C67A 1.521(11)
C67A H67C 0.9900
C67A H67D 0.9900
C67A C68A 1.490(13)
C68A H68C 0.9900
C68A H68D 0.9900
C68A C69A 1.539(13)
C69A H69C 0.9900
C69A H69D 0.9900
C70 H70 1.0000
C70 C71 1.533(2)
C70 C75 1.540(2)
C71 H71A 0.9900
C71 H71B 0.9900
C71 C72 1.527(3)
C72 H72A 0.9900
C72 H72B 0.9900
C72 C73 1.518(4)
C73 H73A 0.9900
C73 H73B 0.9900
C73 C74 1.516(4)
C74 H74A 0.9900
C74 H74B 0.9900
C74 C75 1.523(3)
C75 H75A 0.9900
C75 H75B 0.9900
O1 C76 1.198(2)
C76 C77 1.502(3)
C76 C78 1.478(3)
C77 H77A 0.9800
C77 H77B 0.9800
C77 H77C 0.9800
C78 H78A 0.9800
C78 H78B 0.9800
C78 H78C 0.9800
P7 F1 1.5934(12)
P7 F2 1.5944(12)
P7 F3 1.5879(13)
P7 F4 1.5791(12)
P7 F5 1.5868(14)
P7 F6 1.5949(13)

loop_
_geom_torsion_atom_site_label_1
_geom_torsion_atom_site_label_2
_geom_torsion_atom_site_label_3
_geom_torsion_atom_site_label_4
_geom_torsion
Cu1 P1 C1 P2 -8.45(11)
Cu1 P1 C2 C3 70.87(11)
Cu1 P1 C2 C7 -52.42(10)
Cu1 P1 C8 C9 -174.18(9)
Cu1 P1 C8 C13 57.49(11)
Cu1 P6 C51 P5 52.01(10)
Cu1 P6 C64 C65 174.5(3)
Cu1 P6 C64 C69 -57.3(2)
Cu1 P6 C64A C65A 151.1(12)
Cu1 P6 C64A C69A 23.1(9)
Cu1 P6 C70 C71 177.72(12)
Cu1 P6 C70 C75 48.71(12)
Cu2 P2 C1 P1 47.90(10)
Cu2 P2 C14 C15 -53.55(12)
Cu2 P2 C14 C19 68.78(11)
Cu2 P2 C20 C21 166.49(10)
Cu2 P2 C20 C25 38.52(11)
Cu2 P3 C26 P4 33.37(11)
Cu2 P3 C27 C28 42.72(10)
Cu2 P3 C27 C32 171.35(10)
Cu2 P3 C33 C34 -63.99(12)
Cu2 P3 C33 C38 57.66(11)
Cu3 P4 C26 P3 13.10(11)
Cu3 P4 C39 C40 50.46(13)
Cu3 P4 C39 C44 178.47(9)
Cu3 P4 C45 C46 -74.91(12)
Cu3 P4 C45 C50 47.59(15)
Cu3 P5 C51 P6 -9.88(11)
Cu3 P5 C52 C53 -39.77(13)
Cu3 P5 C52 C57 -169.84(10)
Cu3 P5 C59 C58 -56.08(11)
Cu3 P5 C59 C60 66.66(12)
S1 Cu1 P1 C1 -7.57(6)
S1 Cu1 P1 C2 108.98(5)
S1 Cu1 P1 C8 -133.88(6)
S1 Cu1 P6 C51 -72.72(6)
S1 Cu1 P6 C64 169.57(10)
S1 Cu1 P6 C64A 150.8(4)
S1 Cu1 P6 C70 41.59(5)
S1 Cu2 P2 C1 -64.65(5)
S1 Cu2 P2 C14 169.81(6)
S1 Cu2 P2 C20 48.24(5)
S1 Cu2 P3 C26 -29.72(6)
S1 Cu2 P3 C27 81.73(5)
S1 Cu2 P3 C33 -154.55(5)
S1 Cu3 P4 C26 -58.78(6)
S1 Cu3 P4 C39 176.38(6)
S1 Cu3 P4 C45 59.16(5)
S1 Cu3 P5 C51 -9.19(6)
S1 Cu3 P5 C52 -125.15(6)
S1 Cu3 P5 C59 109.02(5)
P1 Cu1 S1 Cu2 -14.46(3)
P1 Cu1 S1 Cu3 -134.230(17)
P1 Cu1 P6 C51 108.08(6)
P1 Cu1 P6 C64 -9.63(11)
P1 Cu1 P6 C64A -28.4(4)
P1 Cu1 P6 C70 -137.61(5)
P1 C2 C3 C4 178.36(11)
P1 C2 C7 C6 -179.75(10)
P1 C8 C9 C10 176.04(11)
P1 C8 C13 C12 -172.92(10)
P2 Cu2 S1 Cu1 42.74(2)
P2 Cu2 S1 Cu3 161.620(16)
P2 Cu2 P3 C26 149.90(6)
P2 Cu2 P3 C27 -98.65(5)
P2 Cu2 P3 C33 25.07(6)
P2 C14 C15 C16 179.19(11)
P2 C14 C19 C18 -179.22(10)
P2 C20 C21 C22 172.24(11)
P2 C20 C25 C24 -169.78(10)
P3 Cu2 S1 Cu1 -137.492(17)
P3 Cu2 S1 Cu3 -18.61(2)
P3 Cu2 P2 C1 115.70(6)
P3 Cu2 P2 C14 -9.84(7)
P3 Cu2 P2 C20 -131.41(5)
P3 C27 C28 C29 -172.52(10)
P3 C27 C32 C31 174.67(11)
P3 C33 C34 C35 176.35(11)
P3 C33 C38 C37 -179.24(10)
P4 Cu3 S1 Cu1 175.753(15)
P4 Cu3 S1 Cu2 54.300(19)
P4 Cu3 P5 C51 157.13(6)
P4 Cu3 P5 C52 41.17(6)
P4 Cu3 P5 C59 -84.66(6)
P4 C39 C40 C41 -172.13(15)
P4 C39 C44 C43 179.78(11)
P4 C45 C46 C47 -178.47(11)
P4 C45 C50 C49 175.9(2)
P5 Cu3 S1 Cu1 -13.91(2)
P5 Cu3 S1 Cu2 -135.363(17)
P5 Cu3 P4 C26 133.44(6)
P5 Cu3 P4 C39 8.60(6)
P5 Cu3 P4 C45 -108.62(5)
P5 C52 C53 C54 170.05(12)
P5 C52 C57 C56 -171.44(12)
P5 C59 C60 C61 -176.81(11)
P6 Cu1 S1 Cu2 166.177(17)
P6 Cu1 S1 Cu3 46.41(2)
P6 Cu1 P1 C1 171.54(6)
P6 Cu1 P1 C2 -71.91(5)
P6 Cu1 P1 C8 45.24(6)
P6 C64 C65 C66 -175.9(3)
P6 C64 C69 C68 168.9(3)
P6 C64A C65A C66A 178.7(11)
P6 C64A C69A C68A -174.9(9)
P6 C70 C71 C72 172.76(14)
P6 C70 C75 C74 -170.79(13)
C1 P1 C2 C3 -162.60(10)
C1 P1 C2 C7 74.11(11)
C1 P1 C8 C9 52.85(12)
C1 P1 C8 C13 -75.48(11)
C1 P2 C14 C15 173.19(10)
C1 P2 C14 C19 -64.47(11)
C1 P2 C20 C21 -69.76(12)
C1 P2 C20 C25 162.27(10)
C2 P1 C1 P2 -130.11(9)
C2 P1 C8 C9 -52.31(12)
C2 P1 C8 C13 179.36(10)
C2 C3 C4 C5 57.40(18)
C3 C2 C7 C6 55.94(16)
C3 C4 C5 C6 -54.87(19)
C4 C5 C6 C7 53.92(18)
C5 C6 C7 C2 -54.80(17)
C7 C2 C3 C4 -57.59(16)
C8 P1 C1 P2 124.11(9)
C8 P1 C2 C3 -55.33(11)
C8 P1 C2 C7 -178.62(10)
C8 C9 C10 C11 55.54(18)
C9 C8 C13 C12 56.03(16)
C9 C10 C11 C12 -56.07(18)
C10 C11 C12 C13 56.67(19)
C11 C12 C13 C8 -57.16(18)
C13 C8 C9 C10 -55.02(17)
C14 P2 C1 P1 -175.17(9)
C14 P2 C20 C21 33.58(12)
C14 P2 C20 C25 -94.39(11)
C14 C15 C16 C17 -55.99(18)
C15 C14 C19 C18 -56.18(16)
C15 C16 C17 C18 55.05(19)
C16 C17 C18 C19 -55.36(19)
C17 C18 C19 C14 56.47(17)
C19 C14 C15 C16 56.03(17)
C20 P2 C1 P1 -66.95(10)
C20 P2 C14 C15 67.96(11)
C20 P2 C14 C19 -169.70(10)
C20 C21 C22 C23 56.18(17)
C21 C20 C25 C24 59.00(16)
C21 C22 C23 C24 -54.13(18)
C22 C23 C24 C25 54.7(2)
C23 C24 C25 C20 -57.34(18)
C25 C20 C21 C22 -58.19(16)
C26 P3 C27 C28 167.09(10)
C26 P3 C27 C32 -64.28(12)
C26 P3 C33 C34 162.39(11)
C26 P3 C33 C38 -75.96(11)
C26 P4 C39 C40 -82.39(13)
C26 P4 C39 C44 45.61(13)
C26 P4 C45 C46 52.64(13)
C26 P4 C45 C50 175.14(14)
C27 P3 C26 P4 -80.50(9)
C27 P3 C33 C34 58.36(12)
C27 P3 C33 C38 -179.99(10)
C27 C28 C29 C30 -53.67(18)
C28 C27 C32 C31 -56.79(17)
C28 C29 C30 C31 53.6(2)
C29 C30 C31 C32 -55.52(19)
C30 C31 C32 C27 57.01(18)
C32 C27 C28 C29 55.63(16)
C33 P3 C26 P4 169.32(9)
C33 P3 C27 C28 -90.21(11)
C33 P3 C27 C32 38.42(13)
C33 C34 C35 C36 -56.10(18)
C34 C33 C38 C37 -55.89(16)
C34 C35 C36 C37 55.63(18)
C35 C36 C37 C38 -55.90(19)
C36 C37 C38 C33 57.04(19)
C38 C33 C34 C35 55.21(17)
C39 P4 C26 P3 146.09(9)
C39 P4 C45 C46 157.68(12)
C39 P4 C45 C50 -79.83(15)
C39 C40 C41 C42 -58.9(3)
C40 C39 C44 C43 -52.90(18)
C40 C41 C42 C43 58.4(2)
C41 C42 C43 C44 -56.8(2)
C42 C43 C44 C39 54.14(19)
C44 C39 C40 C41 56.2(2)
C45 P4 C26 P3 -108.43(9)
C45 P4 C39 C40 171.60(12)
C45 P4 C39 C44 -60.39(13)
C45 C46 C47 C48 -56.6(2)
C46 C45 C50 C49 -58.1(3)
C46 C47 C48 C49 53.3(3)
C47 C48 C49 C50 -53.5(3)
C48 C49 C50 C45 56.6(3)
C50 C45 C46 C47 58.48(18)
C51 P5 C52 C53 -166.47(12)
C51 P5 C52 C57 63.45(13)
C51 P5 C59 C58 72.09(11)
C51 P5 C59 C60 -165.17(11)
C51 P6 C64 C65 49.5(4)
C51 P6 C64 C69 177.7(2)
C51 P6 C64A C65A 11.9(13)
C51 P6 C64A C69A -116.1(6)
C51 P6 C70 C71 -60.57(14)
C51 P6 C70 C75 170.41(11)
C52 P5 C51 P6 113.75(10)
C52 P5 C59 C58 174.92(10)
C52 P5 C59 C60 -62.35(12)
C52 C53 C54 C55 55.5(2)
C53 C52 C57 C56 57.03(18)
C53 C54 C55 C56 -54.2(2)
C54 C55 C56 C57 55.1(2)
C55 C56 C57 C52 -56.4(2)
C57 C52 C53 C54 -57.07(18)
C58 C59 C60 C61 -54.91(17)
C59 P5 C51 P6 -136.64(9)
C59 P5 C52 C53 90.55(13)
C59 P5 C52 C57 -39.52(14)
C59 C58 C63 C62 -56.38(18)
C59 C60 C61 C62 55.64(18)
C60 C61 C62 C63 -55.26(19)
C61 C62 C63 C58 55.99(19)
C63 C58 C59 P5 179.91(11)
C63 C58 C59 C60 54.96(17)
C64 P6 C51 P5 178.11(12)
C64 P6 C64A C65A 86.7(16)
C64 P6 C64A C69A -41.3(8)
C64 P6 C70 C71 47.88(16)
C64 P6 C70 C75 -81.14(14)
C64 C65 C66 C67 -54.4(5)
C65 C64 C69 C68 -58.1(4)
C65 C66 C67 C68 53.7(5)
C66 C67 C68 C69 -54.6(6)
C67 C68 C69 C64 57.1(5)
C69 C64 C65 C66 56.4(5)
C64A P6 C51 P5 -163.6(3)
C64A P6 C64 C65 -60.1(10)
C64A P6 C64 C69 68.0(9)
C64A P6 C70 C71 47.8(3)
C64A P6 C70 C75 -81.2(3)
C64A C65A C66A C67A 54(2)
C65A C64A C69A C68A 54.8(15)
C65A C66A C67A C68A -55.8(16)
C66A C67A C68A C69A 56.7(19)
C67A C68A C69A C64A -56.1(19)
C69A C64A C65A C66A -55(2)
C70 P6 C51 P5 -64.60(10)
C70 P6 C64 C65 -60.4(4)
C70 P6 C64 C69 67.7(2)
C70 P6 C64A C65A -93.6(13)
C70 P6 C64A C69A 138.4(7)
C70 C71 C72 C73 58.0(2)
C71 C70 C75 C74 55.63(19)
C71 C72 C73 C74 -55.5(3)
C72 C73 C74 C75 54.1(2)
C73 C74 C75 C70 -54.4(2)
C75 C70 C71 C72 -57.7(2)

loop_
_smtbx_masks_void_nr
_smtbx_masks_void_average_x
_smtbx_masks_void_average_y
_smtbx_masks_void_average_z
_smtbx_masks_void_volume
_smtbx_masks_void_count_electrons
1 0.000 0.000 0.500 261.3 37.1
2 -0.077 0.506 0.944 9.8 0.0
3 0.077 0.494 0.056 9.8 0.0
